data_4348595
loop_
_publ_author_name
'Adams, Richard D.'
'Kiprotich, Joseph'
'Peryshkov, Dmitry V.'
'Wong, Yuen Onn'

_publ_section_title
;
 Opening of Carborane Cages by Metal Cluster Complexes: The Reaction of a
 Thiolate-Substituted Carborane with Triosmium Carbonyl Cluster Complexes.
;
_journal_issue 16
_journal_name_full 'Inorganic chemistry'
_journal_page_first 8207
_journal_page_last 8213
_journal_paper_doi 10.1021/acs.inorgchem.6b01403
_journal_volume 55
_journal_year 2016
_chemical_formula_sum 'C43 H28 B20 Cl2 O36 Os12 S2'
_chemical_formula_weight 3754.27
_space_group_IT_number 14
_space_group_name_Hall '-P 2yn'
_space_group_name_H-M_alt 'P 1 21/n 1'
_symmetry_cell_setting monoclinic
_symmetry_space_group_name_H-M 'P 1 21/n 1'
_atom_sites_solution_hydrogens geom
_atom_sites_solution_primary direct
_atom_sites_solution_secondary difmap
_audit_creation_method SHELXL-97
_cell_angle_alpha 90.00
_cell_angle_beta 102.942(2)
_cell_angle_gamma 90.00
_cell_formula_units_Z 2
_cell_length_a 17.2821(13)
_cell_length_b 9.6253(7)
_cell_length_c 26.284(2)
_cell_measurement_reflns_used 7729
_cell_measurement_temperature 294(2)
_cell_measurement_theta_max 28.27
_cell_measurement_theta_min 2.26
_cell_volume 4261.2(6)
_computing_cell_refinement 'SAINT+  V6.45 (Bruker, 2003)'
_computing_data_collection 'SMART V5.632 (Bruker, 2005)'
_computing_data_reduction 'SAINT+  V6.45'
_computing_molecular_graphics 'SHELXTL V6.1 (Sheldrick, 2000)'
_computing_publication_material 'SHELXTL V6.1'
_computing_structure_refinement 'SHELXL-97 (Sheldrick, 1997)'
_computing_structure_solution 'SHELXS-97 (Sheldrick, 1990)'
_diffrn_ambient_temperature 294(2)
_diffrn_measured_fraction_theta_full 0.999
_diffrn_measured_fraction_theta_max 0.999
_diffrn_measurement_device_type 'Bruker SMART APEX CCD diffractometer'
_diffrn_measurement_method 'omega scans'
_diffrn_radiation_monochromator graphite
_diffrn_radiation_source 'fine-focus sealed tube'
_diffrn_radiation_type MoK\a
_diffrn_radiation_wavelength 0.71073
_diffrn_reflns_av_R_equivalents 0.0907
_diffrn_reflns_av_sigmaI/netI 0.0865
_diffrn_reflns_limit_h_max 23
_diffrn_reflns_limit_h_min -23
_diffrn_reflns_limit_k_max 12
_diffrn_reflns_limit_k_min -12
_diffrn_reflns_limit_l_max 34
_diffrn_reflns_limit_l_min -35
_diffrn_reflns_number 55659
_diffrn_reflns_theta_full 28.31
_diffrn_reflns_theta_max 28.31
_diffrn_reflns_theta_min 1.59
_diffrn_standards_decay_% <1
_exptl_absorpt_coefficient_mu 17.997
_exptl_absorpt_correction_T_max 1.000
_exptl_absorpt_correction_T_min 0.316
_exptl_absorpt_correction_type multi-scan
_exptl_absorpt_process_details '(SADABS, Bruker, 1997)'
_exptl_crystal_colour yellow
_exptl_crystal_density_diffrn 2.926
_exptl_crystal_density_method 'not measured'
_exptl_crystal_description block
_exptl_crystal_F_000 3304
_exptl_crystal_size_max 0.30
_exptl_crystal_size_mid 0.30
_exptl_crystal_size_min 0.20
_refine_diff_density_max 2.732
_refine_diff_density_min -2.562
_refine_diff_density_rms 0.282
_refine_ls_extinction_coef 0.00005(2)
_refine_ls_extinction_expression Fc^*^=kFc[1+0.001xFc^2^\l^3^/sin(2\q)]^-1/4^
_refine_ls_extinction_method SHELXL
_refine_ls_goodness_of_fit_ref 1.024
_refine_ls_hydrogen_treatment mixed
_refine_ls_matrix_type full
_refine_ls_number_parameters 558
_refine_ls_number_reflns 10587
_refine_ls_number_restraints 9
_refine_ls_restrained_S_all 1.024
_refine_ls_R_factor_all 0.0581
_refine_ls_R_factor_gt 0.0473
_refine_ls_shift/su_max 0.026
_refine_ls_shift/su_mean 0.001
_refine_ls_structure_factor_coef Fsqd
_refine_ls_weighting_details 'calc w=1/[\s^2^(Fo^2^)+(0.0459P)^2^+15.0927P] where P=(Fo^2^+2Fc^2^)/3'
_refine_ls_weighting_scheme calc
_refine_ls_wR_factor_gt 0.1225
_refine_ls_wR_factor_ref 0.1320
_reflns_number_gt 8652
_reflns_number_total 10587
_reflns_threshold_expression >2sigma(I)
_cod_data_source_file ic6b01403_si_002.cif
_cod_data_source_block H3Os6(CO)18HC2B10H7S(CH3)
_cod_depositor_comments
;
The following automatic conversions were performed:

data item '_symmetry_cell_setting' value 'Monoclinic' was changed to
'monoclinic' in accordance with the
/home/saulius/struct/COD-crude-data/automatic-downloads/DataCite-retrospective/ACS/depositions/lib/dictionaries/cif_core.dic
dictionary named 'cif_core.dic' version 2.4.2 last updated on
2011-04-26.

Automatic conversion script
Id: cif_fix_values 6909 2019-04-08 15:41:33Z antanas 
;
_cod_original_cell_volume 4261.1(6)
_cod_original_sg_symbol_H-M P2(1)/n
_cod_database_code 4348595

loop_
_symmetry_equiv_pos_as_xyz
'x, y, z'
'-x+1/2, y+1/2, -z+1/2'
'-x, -y, -z'
'x-1/2, -y-1/2, z-1/2'

loop_
_atom_site_label
_atom_site_type_symbol
_atom_site_fract_x
_atom_site_fract_y
_atom_site_fract_z
_atom_site_U_iso_or_equiv
_atom_site_adp_type
_atom_site_occupancy
_atom_site_symmetry_multiplicity
_atom_site_calc_flag
_atom_site_refinement_flags
Os1 Os 0.28795(2) 0.78798(4) 0.531626(15) 0.04480(11) Uani 1 1 d D
Os2 Os 0.19492(2) 0.98258(4) 0.575969(17) 0.04517(11) Uani 1 1 d D
Os3 Os 0.15278(2) 0.67732(4) 0.577586(19) 0.05142(13) Uani 1 1 d D
Os4 Os 0.59740(2) 0.85880(4) 0.696480(15) 0.03972(10) Uani 1 1 d D
Os5 Os 0.56977(2) 0.65407(4) 0.769415(15) 0.04119(11) Uani 1 1 d D
Os6 Os 0.56819(2) 0.57977(4) 0.658331(15) 0.04212(11) Uani 1 1 d D
S1 S 0.27748(15) 0.9564(2) 0.66427(11) 0.0481(6) Uani 1 1 d .
Cl1 Cl 0.1504(7) 0.4334(11) 0.4399(4) 0.128(4) Uani 0.50 1 d P
Cl2 Cl 0.2316(5) 0.1969(8) 0.4136(3) 0.082(2) Uani 0.50 1 d P
O11 O 0.3740(7) 0.5484(12) 0.4922(5) 0.111(4) Uani 1 1 d .
O12 O 0.4119(6) 1.0001(12) 0.5168(4) 0.086(3) Uani 1 1 d .
O13 O 0.1853(7) 0.8327(13) 0.4241(5) 0.104(4) Uani 1 1 d .
O21 O 0.3015(6) 1.2111(9) 0.5500(4) 0.086(3) Uani 1 1 d .
O22 O 0.0826(8) 1.1636(12) 0.6214(5) 0.106(4) Uani 1 1 d .
O23 O 0.0770(7) 1.0153(12) 0.4717(4) 0.095(3) Uani 1 1 d .
O31 O 0.0096(7) 0.7007(13) 0.4820(6) 0.128(5) Uani 1 1 d .
O32 O 0.0619(7) 0.6385(12) 0.6625(6) 0.107(4) Uani 1 1 d .
O33 O 0.1625(6) 0.3668(9) 0.5696(6) 0.121(5) Uani 1 1 d .
O41 O 0.7773(5) 0.8288(9) 0.7260(4) 0.078(3) Uani 1 1 d .
O42 O 0.5884(6) 1.1165(10) 0.7612(4) 0.082(3) Uani 1 1 d .
O43 O 0.6005(7) 1.0108(11) 0.5955(4) 0.087(3) Uani 1 1 d .
O51 O 0.5188(7) 0.4202(11) 0.8326(4) 0.092(3) Uani 1 1 d .
O52 O 0.7487(5) 0.6538(10) 0.8188(4) 0.079(3) Uani 1 1 d .
O53 O 0.5337(7) 0.8766(11) 0.8422(4) 0.087(3) Uani 1 1 d .
O61 O 0.5338(6) 0.6948(11) 0.5475(4) 0.085(3) Uani 1 1 d .
O62 O 0.5069(8) 0.2860(11) 0.6273(6) 0.114(4) Uani 1 1 d .
O63 O 0.7445(5) 0.5145(11) 0.6671(4) 0.086(3) Uani 1 1 d .
C1 C 0.3178(5) 0.7872(9) 0.6722(4) 0.0385(18) Uani 1 1 d .
C2 C 0.3604(6) 0.7490(11) 0.7287(4) 0.045(2) Uani 1 1 d D
C3 C 0.3649(8) 1.0617(12) 0.6694(6) 0.072(4) Uani 1 1 d .
H3X H 0.3980 1.0530 0.7038 0.107 Uiso 1 1 calc R
H3Y H 0.3497 1.1571 0.6628 0.107 Uiso 1 1 calc R
H3Z H 0.3938 1.0312 0.6442 0.107 Uiso 1 1 calc R
C4 C 0.1462(12) 0.304(2) 0.4005(7) 0.048(5) Uani 0.50 1 d P
C11 C 0.3432(8) 0.6350(15) 0.5088(6) 0.074(4) Uani 1 1 d .
C12 C 0.3649(7) 0.9253(14) 0.5223(5) 0.061(3) Uani 1 1 d .
C13 C 0.2222(8) 0.8183(14) 0.4651(5) 0.070(3) Uani 1 1 d .
C21 C 0.2630(8) 1.1261(11) 0.5596(5) 0.062(3) Uani 1 1 d .
C22 C 0.1269(7) 1.0980(11) 0.6057(5) 0.061(3) Uani 1 1 d .
C23 C 0.1232(7) 1.0008(12) 0.5101(5) 0.060(3) Uani 1 1 d .
C31 C 0.0632(7) 0.7006(13) 0.5164(6) 0.075(4) Uani 1 1 d .
C32 C 0.0944(7) 0.6563(13) 0.6289(6) 0.069(4) Uani 1 1 d .
C33 C 0.1587(6) 0.4838(11) 0.5715(7) 0.081(5) Uani 1 1 d .
C41 C 0.7098(6) 0.8400(11) 0.7145(5) 0.055(3) Uani 1 1 d .
C42 C 0.5945(6) 1.0205(11) 0.7378(5) 0.052(2) Uani 1 1 d .
C43 C 0.6018(7) 0.9552(12) 0.6337(5) 0.058(3) Uani 1 1 d .
C51 C 0.5383(7) 0.5076(12) 0.8088(5) 0.059(3) Uani 1 1 d .
C52 C 0.6822(7) 0.6532(11) 0.8001(5) 0.056(3) Uani 1 1 d .
C53 C 0.5492(7) 0.7930(12) 0.8163(5) 0.058(3) Uani 1 1 d .
C61 C 0.5479(7) 0.6506(12) 0.5888(5) 0.056(3) Uani 1 1 d .
C62 C 0.5320(8) 0.3964(12) 0.6407(6) 0.069(3) Uani 1 1 d .
C63 C 0.6793(6) 0.5415(12) 0.6637(5) 0.057(3) Uani 1 1 d .
B3 B 0.2699(7) 0.6804(13) 0.7080(5) 0.053(3) Uani 1 1 d .
H3 H 0.2179 0.7057 0.7238 0.063 Uiso 1 1 calc R
B4 B 0.2614(6) 0.6498(10) 0.6387(5) 0.043(2) Uani 1 1 d .
B5 B 0.3516(6) 0.7123(9) 0.6274(4) 0.0335(19) Uani 1 1 d .
B6 B 0.4984(6) 0.7226(9) 0.6939(4) 0.037(2) Uani 1 1 d D
B7 B 0.3490(7) 0.5796(14) 0.7429(6) 0.056(3) Uani 1 1 d .
H7 H 0.3477 0.5361 0.7814 0.067 Uiso 1 1 calc R
B8 B 0.2890(8) 0.5112(13) 0.6835(6) 0.057(3) Uani 1 1 d .
H8 H 0.2486 0.4227 0.6829 0.068 Uiso 1 1 calc R
B9 B 0.3412(6) 0.5320(10) 0.6335(5) 0.045(2) Uani 1 1 d .
H9 H 0.3352 0.4584 0.6008 0.054 Uiso 1 1 calc R
B10 B 0.4334(6) 0.6118(11) 0.6598(4) 0.041(2) Uani 1 1 d .
B11 B 0.4368(6) 0.6492(11) 0.7270(4) 0.042(2) Uani 1 1 d .
B12 B 0.3950(7) 0.4899(11) 0.6985(5) 0.048(3) Uani 1 1 d .
H12 H 0.4240 0.3889 0.7091 0.058 Uiso 1 1 calc R
H1 H 0.135(5) 0.852(2) 0.598(4) 0.07(4) Uiso 1 1 d D
H2 H 0.206(4) 0.669(9) 0.526(3) 0.07(4) Uiso 1 1 d D
H5 H 0.583(5) 0.519(3) 0.7243(9) 0.04(3) Uiso 1 1 d D
H2A H 0.355(5) 0.821(6) 0.755(2) 0.018(18) Uiso 1 1 d D
H5A H 0.366(4) 0.788(7) 0.591(3) 0.012(17) Uiso 1 1 d .
H6A H 0.499(3) 0.844(2) 0.695(10) 0.20(11) Uiso 1 1 d D

loop_
_atom_site_aniso_label
_atom_site_aniso_U_11
_atom_site_aniso_U_22
_atom_site_aniso_U_33
_atom_site_aniso_U_23
_atom_site_aniso_U_13
_atom_site_aniso_U_12
Os1 0.0461(2) 0.0433(2) 0.0419(2) -0.00585(15) 0.00339(16) 0.00586(15)
Os2 0.0452(2) 0.03164(18) 0.0594(3) 0.00566(15) 0.01322(18) 0.00670(14)
Os3 0.0351(2) 0.03501(19) 0.0764(3) 0.00614(17) -0.00392(18) -0.00098(13)
Os4 0.03567(19) 0.03799(18) 0.0436(2) -0.00144(14) 0.00483(15) -0.00359(13)
Os5 0.0392(2) 0.04054(19) 0.0400(2) 0.00302(14) 0.00078(15) 0.00265(13)
Os6 0.0377(2) 0.03879(19) 0.0477(2) -0.00561(15) 0.00501(16) 0.00536(13)
S1 0.0496(13) 0.0396(11) 0.0552(15) -0.0075(10) 0.0116(11) 0.0101(10)
Cl1 0.166(10) 0.119(7) 0.079(5) -0.046(5) -0.019(6) 0.063(7)
Cl2 0.100(5) 0.080(4) 0.080(5) 0.029(3) 0.050(4) 0.031(4)
O11 0.112(9) 0.098(8) 0.125(10) -0.044(7) 0.030(8) 0.042(7)
O12 0.083(7) 0.106(8) 0.078(7) 0.005(5) 0.034(6) -0.026(6)
O13 0.101(8) 0.125(10) 0.070(7) -0.008(6) -0.016(6) 0.017(7)
O21 0.098(7) 0.060(5) 0.112(8) -0.003(5) 0.047(6) -0.024(5)
O22 0.126(9) 0.106(8) 0.101(9) 0.030(6) 0.057(8) 0.068(7)
O23 0.088(7) 0.108(8) 0.078(7) 0.029(6) -0.004(6) 0.022(6)
O31 0.075(7) 0.112(9) 0.153(12) 0.010(8) -0.066(8) -0.005(6)
O32 0.089(8) 0.095(8) 0.158(12) 0.028(7) 0.069(8) -0.008(6)
O33 0.076(7) 0.032(4) 0.231(16) 0.002(6) -0.017(8) 0.000(4)
O41 0.043(4) 0.069(5) 0.117(8) 0.007(5) 0.008(5) 0.006(4)
O42 0.090(7) 0.062(5) 0.090(7) -0.029(5) 0.013(5) -0.009(5)
O43 0.106(8) 0.094(7) 0.061(6) 0.027(5) 0.016(5) -0.013(6)
O51 0.104(8) 0.075(6) 0.091(8) 0.036(6) 0.011(6) -0.003(5)
O52 0.048(5) 0.096(7) 0.082(7) 0.002(5) -0.007(4) 0.010(4)
O53 0.116(8) 0.082(6) 0.068(6) -0.029(5) 0.034(6) 0.003(6)
O61 0.093(7) 0.106(8) 0.054(6) 0.011(5) 0.013(5) 0.021(6)
O62 0.121(9) 0.061(6) 0.166(12) -0.043(7) 0.045(9) -0.020(6)
O63 0.046(5) 0.103(7) 0.111(8) 0.007(6) 0.020(5) 0.016(5)
C1 0.040(4) 0.033(4) 0.043(5) 0.005(4) 0.011(4) 0.004(3)
C2 0.043(5) 0.053(5) 0.044(5) 0.000(4) 0.016(4) -0.008(4)
C3 0.069(8) 0.038(5) 0.102(11) -0.015(6) 0.008(7) -0.013(5)
C4 0.055(11) 0.052(11) 0.030(9) 0.003(8) -0.002(8) -0.023(9)
C11 0.065(8) 0.077(8) 0.073(9) -0.014(7) 0.000(7) 0.018(6)
C12 0.056(7) 0.080(8) 0.049(6) 0.008(6) 0.016(5) 0.009(6)
C13 0.070(8) 0.073(8) 0.059(8) -0.008(6) 0.000(6) 0.012(6)
C21 0.069(7) 0.041(5) 0.074(8) 0.002(5) 0.012(6) 0.003(5)
C22 0.066(7) 0.049(6) 0.074(8) 0.017(5) 0.032(6) 0.023(5)
C23 0.056(7) 0.055(6) 0.072(8) 0.014(5) 0.022(6) 0.009(5)
C31 0.048(6) 0.059(7) 0.105(11) 0.019(7) -0.010(7) 0.001(5)
C32 0.038(6) 0.061(7) 0.103(11) 0.009(7) 0.004(6) -0.002(5)
C33 0.030(5) 0.037(5) 0.155(14) 0.014(7) -0.023(6) -0.004(4)
C41 0.036(5) 0.056(6) 0.070(8) -0.008(5) 0.008(5) -0.008(4)
C42 0.044(5) 0.048(5) 0.060(7) -0.008(5) 0.006(5) -0.004(4)
C43 0.059(7) 0.054(6) 0.063(7) -0.005(5) 0.019(6) -0.010(5)
C51 0.067(7) 0.056(6) 0.051(7) 0.011(5) 0.006(5) 0.000(5)
C52 0.050(6) 0.056(6) 0.055(7) -0.002(5) -0.002(5) 0.011(5)
C53 0.060(7) 0.065(7) 0.047(6) 0.004(5) 0.007(5) 0.002(5)
C61 0.056(6) 0.056(6) 0.055(7) -0.011(5) 0.011(5) 0.009(5)
C62 0.072(8) 0.043(6) 0.088(9) -0.018(6) 0.009(7) 0.003(5)
C63 0.047(6) 0.059(6) 0.068(7) 0.007(5) 0.021(5) 0.015(5)
B3 0.041(6) 0.065(7) 0.051(7) 0.007(6) 0.009(5) -0.007(5)
B4 0.040(5) 0.036(5) 0.049(6) 0.008(4) 0.001(5) 0.001(4)
B5 0.033(4) 0.027(4) 0.039(5) 0.000(4) 0.005(4) 0.004(3)
B6 0.042(5) 0.028(4) 0.042(5) 0.002(4) 0.012(4) -0.002(4)
B7 0.035(6) 0.063(7) 0.072(9) 0.013(6) 0.014(5) -0.012(5)
B8 0.046(6) 0.053(7) 0.069(9) 0.016(6) 0.005(6) -0.005(5)
B9 0.036(5) 0.030(5) 0.064(7) 0.000(4) -0.001(5) -0.001(4)
B10 0.038(5) 0.037(5) 0.046(6) -0.003(4) 0.004(4) 0.003(4)
B11 0.035(5) 0.043(5) 0.044(6) 0.004(4) 0.004(4) -0.005(4)
B12 0.053(6) 0.037(5) 0.054(7) -0.002(5) 0.009(5) -0.006(4)

loop_
_atom_type_symbol
_atom_type_description
_atom_type_scat_dispersion_real
_atom_type_scat_dispersion_imag
_atom_type_scat_source
C C 0.0033 0.0016 'International Tables Vol C Tables 4.2.6.8 and 6.1.1.4'
H H 0.0000 0.0000 'International Tables Vol C Tables 4.2.6.8 and 6.1.1.4'
B B 0.0013 0.0007 'International Tables Vol C Tables 4.2.6.8 and 6.1.1.4'
O O 0.0106 0.0060 'International Tables Vol C Tables 4.2.6.8 and 6.1.1.4'
S S 0.1246 0.1234 'International Tables Vol C Tables 4.2.6.8 and 6.1.1.4'
Os Os -1.2165 7.6030 'International Tables Vol C Tables 4.2.6.8 and 6.1.1.4'
Cl Cl 0.1484 0.1585 'International Tables Vol C Tables 4.2.6.8 and 6.1.1.4'

loop_
_geom_angle_atom_site_label_1
_geom_angle_atom_site_label_2
_geom_angle_atom_site_label_3
_geom_angle
H2 Os1 C13 74(3)
H2 Os1 C12 168(3)
C13 Os1 C12 93.7(6)
H2 Os1 C11 85(3)
C13 Os1 C11 93.8(6)
C12 Os1 C11 94.6(6)
H2 Os1 B5 93(3)
C13 Os1 B5 166.9(5)
C12 Os1 B5 99.2(4)
C11 Os1 B5 87.5(5)
H2 Os1 Os2 87(2)
C13 Os1 Os2 90.0(4)
C12 Os1 Os2 94.0(4)
C11 Os1 Os2 170.4(5)
B5 Os1 Os2 86.8(2)
H2 Os1 Os3 32.1(8)
C13 Os1 Os3 93.8(5)
C12 Os1 Os3 154.2(4)
C11 Os1 Os3 109.5(5)
B5 Os1 Os3 73.5(2)
Os2 Os1 Os3 61.353(14)
H2 Os1 H2 0(5)
C13 Os1 H2 74(3)
C12 Os1 H2 168(3)
C11 Os1 H2 85(3)
B5 Os1 H2 93(3)
Os2 Os1 H2 87(2)
Os3 Os1 H2 32.1(8)
H2 Os1 H5A 119(4)
C13 Os1 H5A 167(2)
C12 Os1 H5A 73(2)
C11 Os1 H5A 87(2)
B5 Os1 H5A 27(2)
Os2 Os1 H5A 92(2)
Os3 Os1 H5A 99(2)
H2 Os1 H5A 119(4)
C23 Os2 C22 89.1(5)
C23 Os2 C21 92.1(5)
C22 Os2 C21 97.9(5)
C23 Os2 S1 175.0(3)
C22 Os2 S1 87.3(4)
C21 Os2 S1 91.7(4)
C23 Os2 Os1 90.0(4)
C22 Os2 Os1 174.8(4)
C21 Os2 Os1 87.2(4)
S1 Os2 Os1 93.28(5)
C23 Os2 Os3 89.6(4)
C22 Os2 Os3 112.7(4)
C21 Os2 Os3 149.3(4)
S1 Os2 Os3 88.73(6)
Os1 Os2 Os3 62.132(14)
C23 Os2 H1 93(4)
C22 Os2 H1 79.8(10)
C21 Os2 H1 174(3)
S1 Os2 H1 83(4)
Os1 Os2 H1 95.1(9)
Os3 Os2 H1 33.2(8)
C32 Os3 C33 90.2(6)
C32 Os3 C31 98.5(6)
C33 Os3 C31 95.2(5)
C32 Os3 B4 88.3(5)
C33 Os3 B4 83.6(4)
C31 Os3 B4 173.1(6)
C32 Os3 Os2 106.6(4)
C33 Os3 Os2 160.9(4)
C31 Os3 Os2 91.4(4)
B4 Os3 Os2 87.6(3)
C32 Os3 Os1 155.4(4)
C33 Os3 Os1 104.6(5)
C31 Os3 Os1 99.6(4)
B4 Os3 Os1 74.1(3)
Os2 Os3 Os1 56.515(12)
C32 Os3 H1 74.4(12)
C33 Os3 H1 164.4(16)
C31 Os3 H1 89(4)
B4 Os3 H1 94(4)
Os2 Os3 H1 33.1(8)
Os1 Os3 H1 89.4(8)
C32 Os3 H2 171(2)
C33 Os3 H2 81(3)
C31 Os3 H2 81(3)
B4 Os3 H2 93(3)
Os2 Os3 H2 82(2)
Os1 Os3 H2 32.1(8)
H1 Os3 H2 115(3)
C41 Os4 C42 95.3(5)
C41 Os4 C43 91.5(5)
C42 Os4 C43 96.1(5)
C41 Os4 B6 135.5(4)
C42 Os4 B6 113.3(4)
C43 Os4 B6 117.1(4)
C41 Os4 Os5 94.7(4)
C42 Os4 Os5 98.7(4)
C43 Os4 Os5 163.3(3)
B6 Os4 Os5 49.4(3)
C41 Os4 Os6 95.0(3)
C42 Os4 Os6 159.7(3)
C43 Os4 Os6 101.0(3)
B6 Os4 Os6 48.7(3)
Os5 Os4 Os6 63.090(14)
C41 Os4 H6A 164(7)
C42 Os4 H6A 86(5)
C43 Os4 H6A 105(7)
B6 Os4 H6A 32.8(7)
Os5 Os4 H6A 69(6)
Os6 Os4 H6A 79(3)
C51 Os5 C53 92.9(5)
C51 Os5 C52 98.8(5)
C53 Os5 C52 92.8(5)
C51 Os5 B6 123.1(4)
C53 Os5 B6 103.0(4)
C52 Os5 B6 133.6(5)
C51 Os5 B11 82.7(5)
C53 Os5 B11 91.0(5)
C52 Os5 B11 175.8(5)
B6 Os5 B11 43.5(4)
C51 Os5 Os4 170.7(4)
C53 Os5 Os4 91.9(4)
C52 Os5 Os4 88.8(4)
B6 Os5 Os4 48.0(3)
B11 Os5 Os4 89.3(3)
C51 Os5 Os6 114.3(4)
C53 Os5 Os6 146.5(3)
C52 Os5 Os6 101.2(4)
B6 Os5 Os6 46.3(3)
B11 Os5 Os6 74.6(3)
Os4 Os5 Os6 58.599(13)
C51 Os5 H5 85.1(16)
C53 Os5 H5 176(3)
C52 Os5 H5 91(3)
B6 Os5 H5 75.5(15)
B11 Os5 H5 86(3)
Os4 Os5 H5 89.7(13)
Os6 Os5 H5 33.5(7)
C62 Os6 C61 96.8(6)
C62 Os6 C63 96.2(5)
C61 Os6 C63 96.0(5)
C62 Os6 B6 120.7(5)
C61 Os6 B6 100.7(4)
C63 Os6 B6 136.7(5)
C62 Os6 B10 81.5(5)
C61 Os6 B10 89.9(4)
C63 Os6 B10 173.9(4)
B6 Os6 B10 42.7(4)
C62 Os6 Os4 168.3(4)
C61 Os6 Os4 88.9(3)
C63 Os6 Os4 93.4(4)
B6 Os6 Os4 47.9(3)
B10 Os6 Os4 88.2(3)
C62 Os6 Os5 113.0(5)
C61 Os6 Os5 143.8(3)
C63 Os6 Os5 100.5(4)
B6 Os6 Os5 46.8(3)
B10 Os6 Os5 75.3(3)
Os4 Os6 Os5 58.311(12)
C62 Os6 H5 84.2(18)
C61 Os6 H5 177(2)
C63 Os6 H5 87(3)
B6 Os6 H5 76.2(15)
B10 Os6 H5 87(3)
Os4 Os6 H5 89.6(13)
Os5 Os6 H5 33.7(7)
C1 S1 C3 102.0(5)
C1 S1 Os2 109.7(3)
C3 S1 Os2 108.3(5)
C2 C1 B5 115.2(7)
C2 C1 B3 61.2(6)
B5 C1 B3 115.6(8)
C2 C1 B4 113.2(7)
B5 C1 B4 62.9(6)
B3 C1 B4 63.0(7)
C2 C1 S1 115.1(7)
B5 C1 S1 121.9(6)
B3 C1 S1 113.0(7)
B4 C1 S1 118.4(6)
C1 C2 B11 109.0(8)
C1 C2 B3 64.7(7)
B11 C2 B3 117.3(9)
C1 C2 B7 112.8(8)
B11 C2 B7 64.9(7)
B3 C2 B7 62.9(7)
C1 C2 H2A 114(5)
B11 C2 H2A 129(5)
B3 C2 H2A 106(4)
B7 C2 H2A 118(5)
S1 C3 H3X 109.5
S1 C3 H3Y 109.5
H3X C3 H3Y 109.5
S1 C3 H3Z 109.5
H3X C3 H3Z 109.5
H3Y C3 H3Z 109.5
Cl1 C4 Cl2 114.2(12)
O11 C11 Os1 175.6(14)
O12 C12 Os1 176.8(12)
O13 C13 Os1 176.6(13)
O21 C21 Os2 178.8(11)
O22 C22 Os2 175.9(14)
O23 C23 Os2 176.2(11)
O31 C31 Os3 173.2(12)
O32 C32 Os3 175.9(12)
O33 C33 Os3 177.6(17)
O41 C41 Os4 179.1(12)
O42 C42 Os4 176.2(10)
O43 C43 Os4 176.7(11)
O51 C51 Os5 179.3(13)
O52 C52 Os5 179.1(12)
O53 C53 Os5 176.6(12)
O61 C61 Os6 177.9(11)
O62 C62 Os6 176.2(14)
O63 C63 Os6 177.8(11)
C2 B3 C1 54.1(6)
C2 B3 B7 59.2(7)
C1 B3 B7 101.6(8)
C2 B3 B8 103.9(9)
C1 B3 B8 101.2(9)
B7 B3 B8 60.4(8)
C2 B3 B4 104.4(8)
C1 B3 B4 59.4(6)
B7 B3 B4 108.2(9)
B8 B3 B4 58.5(7)
C2 B3 H3 125.1
C1 B3 H3 127.3
B7 B3 H3 122.2
B8 B3 H3 124.4
B4 B3 H3 121.7
B5 B4 C1 54.1(5)
B5 B4 B8 104.7(7)
C1 B4 B8 101.4(8)
B5 B4 B9 58.9(6)
C1 B4 B9 99.4(7)
B8 B4 B9 58.9(7)
B5 B4 B3 103.8(8)
C1 B4 B3 57.6(6)
B8 B4 B3 60.5(7)
B9 B4 B3 106.5(8)
B5 B4 Os3 118.7(7)
C1 B4 Os3 124.2(6)
B8 B4 Os3 129.4(7)
B9 B4 Os3 124.0(7)
B3 B4 Os3 125.3(7)
C1 B5 B9 108.5(7)
C1 B5 B4 62.9(6)
B9 B5 B4 62.2(6)
C1 B5 B10 106.1(7)
B9 B5 B10 60.1(6)
B4 B5 B10 112.0(7)
C1 B5 Os1 116.0(5)
B9 B5 Os1 109.5(6)
B4 B5 Os1 93.4(5)
B10 B5 Os1 137.3(6)
C1 B5 H5A 118(3)
B9 B5 H5A 132(3)
B4 B5 H5A 131(3)
B10 B5 H5A 114(3)
Os1 B5 H5A 39(3)
B10 B6 B11 65.0(7)
B10 B6 Os4 148.2(7)
B11 B6 Os4 146.8(7)
B10 B6 Os6 74.6(5)
B11 B6 Os6 115.8(6)
Os4 B6 Os6 83.4(4)
B10 B6 Os5 118.1(6)
B11 B6 Os5 72.3(5)
Os4 B6 Os5 82.7(4)
Os6 B6 Os5 86.9(4)
B10 B6 H6A 131(8)
B11 B6 H6A 114(7)
Os4 B6 H6A 52.2(11)
Os6 B6 H6A 130(7)
Os5 B6 H6A 106(10)
C2 B7 B3 57.9(7)
C2 B7 B12 103.4(8)
B3 B7 B12 109.7(10)
C2 B7 B11 56.1(6)
B3 B7 B11 105.8(8)
B12 B7 B11 60.1(6)
C2 B7 B8 103.6(9)
B3 B7 B8 61.2(8)
B12 B7 B8 60.5(8)
B11 B7 B8 106.8(9)
C2 B7 H7 126.6
B3 B7 H7 121.1
B12 B7 H7 121.5
B11 B7 H7 123.3
B8 B7 H7 122.3
B9 B8 B4 61.7(7)
B9 B8 B7 108.3(8)
B4 B8 B7 108.6(9)
B9 B8 B12 60.7(7)
B4 B8 B12 110.0(8)
B7 B8 B12 59.2(7)
B9 B8 B3 109.2(8)
B4 B8 B3 61.1(7)
B7 B8 B3 58.3(8)
B12 B8 B3 106.4(9)
B9 B8 H8 120.4
B4 B8 H8 119.9
B7 B8 H8 122.6
B12 B8 H8 121.9
B3 B8 H8 122.4
B5 B9 B10 60.2(6)
B5 B9 B8 105.1(8)
B10 B9 B8 109.0(9)
B5 B9 B12 105.5(7)
B10 B9 B12 59.8(6)
B8 B9 B12 60.6(7)
B5 B9 B4 59.0(6)
B10 B9 B4 109.5(7)
B8 B9 B4 59.3(7)
B12 B9 B4 108.0(8)
B5 B9 H9 124.0
B10 B9 H9 120.4
B8 B9 H9 122.3
B12 B9 H9 122.3
B4 B9 H9 121.4
B6 B10 B9 159.1(9)
B6 B10 B5 106.2(7)
B9 B10 B5 59.7(6)
B6 B10 B12 114.2(8)
B9 B10 B12 61.1(7)
B5 B10 B12 106.1(8)
B6 B10 B11 57.9(6)
B9 B10 B11 107.5(8)
B5 B10 B11 102.2(7)
B12 B10 B11 60.1(6)
B6 B10 Os6 62.7(5)
B9 B10 Os6 138.2(7)
B5 B10 Os6 138.6(7)
B12 B10 Os6 114.8(6)
B11 B10 Os6 103.2(6)
C2 B11 B6 112.1(8)
C2 B11 B12 105.2(8)
B6 B11 B12 112.9(8)
C2 B11 B7 58.9(7)
B6 B11 B7 161.6(9)
B12 B11 B7 59.5(7)
C2 B11 B10 107.2(8)
B6 B11 B10 57.1(6)
B12 B11 B10 59.6(6)
B7 B11 B10 108.2(8)
C2 B11 Os5 133.8(7)
B6 B11 Os5 64.2(5)
B12 B11 Os5 118.9(7)
B7 B11 Os5 134.0(7)
B10 B11 Os5 106.8(6)
B7 B12 B10 109.6(8)
B7 B12 B11 60.4(6)
B10 B12 B11 60.3(6)
B7 B12 B8 60.3(7)
B10 B12 B8 107.0(8)
B11 B12 B8 106.9(8)
B7 B12 B9 107.6(9)
B10 B12 B9 59.1(6)
B11 B12 B9 106.2(8)
B8 B12 B9 58.7(7)
B7 B12 H12 120.7
B10 B12 H12 121.4
B11 B12 H12 122.3
B8 B12 H12 122.7
B9 B12 H12 123.2

loop_
_geom_bond_atom_site_label_1
_geom_bond_atom_site_label_2
_geom_bond_distance
Os1 H2 1.80(2)
Os1 C13 1.883(14)
Os1 C12 1.929(13)
Os1 C11 1.923(13)
Os1 B5 2.615(10)
Os1 Os2 2.8794(5)
Os1 Os3 3.0520(6)
Os1 H2 1.80(2)
Os1 H5A 1.82(7)
Os2 C23 1.898(13)
Os2 C22 1.908(11)
Os2 C21 1.924(13)
Os2 S1 2.450(3)
Os2 Os3 3.0297(6)
Os2 H1 1.81(2)
Os3 C32 1.867(16)
Os3 C33 1.874(11)
Os3 C31 1.979(13)
Os3 B4 2.196(11)
Os3 H1 1.81(2)
Os3 H2 1.80(2)
Os4 C41 1.902(10)
Os4 C42 1.905(11)
Os4 C43 1.910(12)
Os4 B6 2.144(10)
Os4 Os5 2.8629(6)
Os4 Os6 2.8717(5)
Os4 H6A 1.70(2)
Os5 C51 1.899(11)
Os5 C53 1.905(12)
Os5 C52 1.929(11)
Os5 B6 2.191(11)
Os5 B11 2.319(10)
Os5 Os6 3.0002(6)
Os5 H5 1.81(2)
Os6 C62 1.895(12)
Os6 C61 1.909(13)
Os6 C63 1.929(10)
Os6 B6 2.173(10)
Os6 B10 2.358(11)
Os6 H5 1.80(2)
S1 C1 1.765(9)
S1 C3 1.800(12)
Cl1 C4 1.61(2)
Cl2 C4 1.77(2)
O11 C11 1.128(15)
O12 C12 1.120(15)
O13 C13 1.130(16)
O21 C21 1.119(14)
O22 C22 1.138(13)
O23 C23 1.147(15)
O31 C31 1.141(15)
O32 C32 1.161(17)
O33 C33 1.130(13)
O41 C41 1.144(13)
O42 C42 1.128(13)
O43 C43 1.133(14)
O51 C51 1.144(14)
O52 C52 1.144(13)
O53 C53 1.125(14)
O61 C61 1.140(14)
O62 C62 1.172(15)
O63 C63 1.141(13)
C1 C2 1.545(13)
C1 B5 1.600(13)
C1 B3 1.725(15)
C1 B4 1.758(14)
C2 B11 1.642(15)
C2 B3 1.671(15)
C2 B7 1.694(16)
C2 H2A 1.01(2)
C3 H3X 0.9600
C3 H3Y 0.9600
C3 H3Z 0.9600
B3 B7 1.756(19)
B3 B8 1.81(2)
B3 B4 1.819(18)
B3 H3 1.1000
B4 B5 1.758(15)
B4 B8 1.772(16)
B4 B9 1.814(15)
B5 B9 1.756(13)
B5 B10 1.766(14)
B5 H5A 1.28(7)
B6 B10 1.659(15)
B6 B11 1.675(14)
B6 H6A 1.17(2)
B7 B12 1.775(19)
B7 B11 1.792(15)
B7 B8 1.79(2)
B7 H7 1.1000
B8 B9 1.765(19)
B8 B12 1.797(17)
B8 H8 1.1000
B9 B10 1.764(15)
B9 B12 1.800(17)
B9 H9 1.1000
B10 B12 1.777(16)
B10 B11 1.791(16)
B11 B12 1.786(15)
B12 H12 1.1000
